data_4350025
loop_
_publ_author_name
'Litvinova, Yulia M.'
'Gayfulin, Yakov M.'
'van Leusen, Jan'
'Samsonenko, Denis G.'
'Lazarenko, Vladimir A.'
'Zubavichus, Yan V.'
'K\"ogerler, Paul'
'Mironov, Yuri V.'

_publ_section_title
;
 Metal--organic frameworks based on polynuclear lanthanide complexes and
 octahedral rhenium clusters
;
_journal_issue 6
_journal_name_full 'Inorganic Chemistry Frontiers'
_journal_page_first 1518
_journal_paper_doi 10.1039/C9QI00339H
_journal_volume 6
_journal_year 2019
_chemical_formula_sum 'C30 H42 Eu4 N10 O23 Re6 S8'
_chemical_formula_weight 2892.25
_space_group_crystal_system monoclinic
_space_group_IT_number 14
_space_group_name_Hall '-P 2yn'
_space_group_name_H-M_alt 'P 1 21/n 1'
_atom_sites_solution_hydrogens geom
_atom_sites_solution_primary dual
_atom_sites_solution_secondary difmap
_audit_creation_method SHELXL-2018/3
_audit_update_record
;
2019-03-20 deposited with the CCDC.	2019-05-06 downloaded from the CCDC.
;
_cell_angle_alpha 90
_cell_angle_beta 110.984(3)
_cell_angle_gamma 90
_cell_formula_units_Z 4
_cell_length_a 22.6868(15)
_cell_length_b 12.4553(11)
_cell_length_c 23.6524(17)
_cell_measurement_reflns_used 3200
_cell_measurement_temperature 100(2)
_cell_measurement_theta_max 25.0
_cell_measurement_theta_min 3.50
_cell_volume 6240.2(8)
_computing_cell_refinement 'iMosflm (Battye et al., 2011)'
_computing_data_collection 'Marccd (Doyle, 2011)'
_computing_data_reduction 'iMosflm (Battye et al., 2011)'
_computing_molecular_graphics 'ShelXle (H\"ubschle, 2011)'
_computing_publication_material 'CIFTAB (Sheldrick, 2015)'
_computing_structure_refinement 'SHELXL-2018 (Sheldrick, 2015)'
_computing_structure_solution 'SHELXT-2018 (Sheldrick, 2015)'
_diffrn_ambient_temperature 100(2)
_diffrn_measured_fraction_theta_full 0.996
_diffrn_measured_fraction_theta_max 0.996
_diffrn_measurement_device_type 'Rayonix SX-165 CCD'
_diffrn_measurement_method '\f scan'
_diffrn_radiation_monochromator 'Double Crystal Monochromator'
_diffrn_radiation_source synchrotron
_diffrn_radiation_type synchrotron
_diffrn_radiation_wavelength 0.80246
_diffrn_reflns_av_R_equivalents 0.0705
_diffrn_reflns_av_unetI/netI 0.0564
_diffrn_reflns_Laue_measured_fraction_full 0.996
_diffrn_reflns_Laue_measured_fraction_max 0.996
_diffrn_reflns_limit_h_max 28
_diffrn_reflns_limit_h_min -28
_diffrn_reflns_limit_k_max 15
_diffrn_reflns_limit_k_min -15
_diffrn_reflns_limit_l_max 29
_diffrn_reflns_limit_l_min -29
_diffrn_reflns_number 72220
_diffrn_reflns_point_group_measured_fraction_full 0.996
_diffrn_reflns_point_group_measured_fraction_max 0.996
_diffrn_reflns_theta_full 28.500
_diffrn_reflns_theta_max 29.691
_diffrn_reflns_theta_min 3.248
_diffrn_source synchrotron
_exptl_absorpt_coefficient_mu 21.733
_exptl_absorpt_correction_T_max 0.200
_exptl_absorpt_correction_T_min 0.100
_exptl_absorpt_correction_type multi-scan
_exptl_absorpt_process_details 'Scala (Evans, 2006)'
_exptl_crystal_colour orange
_exptl_crystal_density_diffrn 3.079
_exptl_crystal_description block
_exptl_crystal_F_000 5224
_exptl_crystal_size_max 0.25
_exptl_crystal_size_mid 0.12
_exptl_crystal_size_min 0.08
_refine_diff_density_max 3.802
_refine_diff_density_min -3.736
_refine_diff_density_rms 0.279
_refine_ls_extinction_method none
_refine_ls_goodness_of_fit_ref 1.089
_refine_ls_hydrogen_treatment constr
_refine_ls_matrix_type full
_refine_ls_number_parameters 884
_refine_ls_number_reflns 12242
_refine_ls_number_restraints 501
_refine_ls_restrained_S_all 1.082
_refine_ls_R_factor_all 0.0373
_refine_ls_R_factor_gt 0.0363
_refine_ls_shift/su_max 0.002
_refine_ls_shift/su_mean 0.000
_refine_ls_structure_factor_coef Fsqd
_refine_ls_weighting_details 'w=1/[\s^2^(Fo^2^)+(0.0170P)^2^+112.3000P] where P=(Fo^2^+2Fc^2^)/3'
_refine_ls_weighting_scheme calc
_refine_ls_wR_factor_gt 0.0932
_refine_ls_wR_factor_ref 0.0940
_reflns_Friedel_coverage 0.000
_reflns_number_gt 11939
_reflns_number_total 12242
_reflns_threshold_expression 'I > 2\s(I)'
_cod_data_source_file c9qi00339h2.cif
_cod_data_source_block li83eu
_cod_original_sg_symbol_H-M 'P 21/n'
_cod_database_code 4350025
_shelx_shelxl_version_number 2018/3
_shelx_space_group_comment
;
The symmetry employed for this shelxl refinement is uniquely defined
by the following loop, which should always be used as a source of
symmetry information in preference to the above space-group names.
They are only intended as comments.
;
_shelx_estimated_absorpt_t_min 0.074
_shelx_estimated_absorpt_t_max 0.275

loop_
_space_group_symop_operation_xyz
'x, y, z'
'-x+1/2, y+1/2, -z+1/2'
'-x, -y, -z'
'x-1/2, -y-1/2, z-1/2'

loop_
_atom_site_label
_atom_site_type_symbol
_atom_site_fract_x
_atom_site_fract_y
_atom_site_fract_z
_atom_site_U_iso_or_equiv
_atom_site_adp_type
_atom_site_occupancy
_atom_site_site_symmetry_order
_atom_site_calc_flag
_atom_site_refinement_flags_posn
_atom_site_refinement_flags_adp
_atom_site_refinement_flags_occupancy
_atom_site_disorder_assembly
_atom_site_disorder_group
Re1 Re 0.31003(2) 1.09221(2) 0.57275(2) 0.00947(8) Uani 1 1 d . . . . .
Re2 Re 0.33129(2) 1.29625(2) 0.58872(2) 0.00996(8) Uani 1 1 d . . . . .
Re3 Re 0.23167(2) 1.33736(3) 0.49415(2) 0.01053(8) Uani 1 1 d . . . . .
Re4 Re 0.21068(2) 1.13223(3) 0.47795(2) 0.01015(8) Uani 1 1 d . . . . .
Re5 Re 0.31955(2) 1.21079(3) 0.48535(2) 0.01028(8) Uani 1 1 d . . . . .
Re6 Re 0.22242(2) 1.21922(3) 0.58133(2) 0.00951(8) Uani 1 1 d . . . . .
S1 S 0.40756(9) 1.17313(17) 0.57652(9) 0.0135(4) Uani 1 1 d . . . . .
S2 S 0.33525(10) 1.40002(16) 0.50460(9) 0.0146(4) Uani 1 1 d . . . . .
S3 S 0.22371(10) 1.24704(17) 0.40155(8) 0.0157(4) Uani 1 1 d . . . . .
S4 S 0.29622(10) 1.02166(16) 0.47395(9) 0.0148(4) Uani 1 1 d . . . . .
S5 S 0.31837(10) 1.18252(17) 0.66511(8) 0.0143(4) Uani 1 1 d . . . . .
S6 S 0.24674(10) 1.40751(16) 0.59332(9) 0.0143(4) Uani 1 1 d . . . . .
S7 S 0.13447(9) 1.25523(17) 0.49001(9) 0.0146(4) Uani 1 1 d . . . . .
S8 S 0.20613(9) 1.02998(16) 0.56255(9) 0.0136(4) Uani 1 1 d . . . . .
C1 C 0.3543(4) 0.9546(7) 0.6221(4) 0.0153(16) Uani 1 1 d . . . . .
N1 N 0.3769(4) 0.8829(6) 0.6535(3) 0.0189(15) Uani 1 1 d . . . . .
C2 C 0.4005(4) 1.3860(7) 0.6536(4) 0.0170(17) Uani 1 1 d . . . . .
N2 N 0.4393(4) 1.4321(6) 0.6915(3) 0.0202(16) Uani 1 1 d . . . . .
C3 C 0.1852(4) 1.4792(7) 0.4502(4) 0.0181(17) Uani 1 1 d . . . . .
N3 N 0.1594(3) 1.5547(6) 0.4264(3) 0.0203(16) Uani 1 1 d . . . . .
C4 C 0.1403(4) 1.0384(7) 0.4141(4) 0.0164(17) Uani 1 1 d . . . . .
N4 N 0.1008(4) 0.9919(6) 0.3784(3) 0.0213(16) Uani 1 1 d . . . . .
C5 C 0.3781(4) 1.2138(7) 0.4318(4) 0.0183(18) Uani 1 1 d . . . . .
N5 N 0.4094(4) 1.2217(7) 0.4037(4) 0.0260(18) Uani 1 1 d . . . . .
C6 C 0.1661(4) 1.2283(7) 0.6361(4) 0.0166(17) Uani 1 1 d . . . . .
N6 N 0.1364(4) 1.2348(7) 0.6671(3) 0.0244(17) Uani 1 1 d . . . . .
Eu1 Eu 0.40533(2) 0.76799(4) 0.74721(2) 0.01656(10) Uani 1 1 d . . . . .
Eu2 Eu 0.51201(2) 0.53444(3) 0.77940(2) 0.01204(9) Uani 1 1 d . . . . .
Eu3 Eu 0.53711(2) 0.75535(3) 0.67604(2) 0.01426(9) Uani 1 1 d . . . . .
Eu4 Eu 0.58660(2) 0.81062(4) 0.84417(2) 0.01742(10) Uani 1 1 d D . . . .
O1 O 0.4594(3) 0.6588(5) 0.6989(2) 0.0143(12) Uani 1 1 d . . . . .
H1 H 0.429469 0.621504 0.662419 0.017 Uiso 1 1 calc R U . . .
O2 O 0.4948(3) 0.6956(5) 0.8276(2) 0.0136(11) Uani 1 1 d . . . . .
H2 H 0.486068 0.681293 0.865484 0.016 Uiso 1 1 calc R U . . .
O3 O 0.5043(3) 0.8483(5) 0.7471(3) 0.0180(12) Uani 1 1 d . . . . .
H3 H 0.499750 0.927043 0.738471 0.022 Uiso 1 1 calc R U . . .
O4 O 0.5825(3) 0.6722(5) 0.7754(3) 0.0148(12) Uani 1 1 d . . . . .
H4 H 0.625507 0.642787 0.782191 0.018 Uiso 1 1 calc R U . . .
O1M O 0.3234(5) 0.6654(9) 0.6589(5) 0.069(3) Uani 1 1 d D U . . .
O2M O 0.5220(5) 0.3376(8) 0.8069(5) 0.070(3) Uani 1 1 d . U . . .
O3M O 0.4514(4) 0.7321(9) 0.5792(4) 0.051(2) Uani 1 1 d . U . . .
O4M O 0.5185(4) 0.9424(6) 0.6396(4) 0.0392(19) Uani 1 1 d . . . . .
O5M O 0.6910(5) 0.7226(10) 0.8866(5) 0.034(2) Uani 0.708(10) 1 d D U P A 1
O5M' O 0.6969(8) 0.769(2) 0.8627(12) 0.024(3) Uani 0.292(10) 1 d D U P A 2
O6M O 0.6041(4) 0.7266(6) 0.9408(3) 0.0355(18) Uani 1 1 d . . . . .
O1A O 0.1146(5) 1.0688(8) 0.7398(4) 0.053(2) Uani 1 1 d . U . . .
O2A O 0.0595(5) 0.9585(9) 0.6704(5) 0.060(2) Uani 1 1 d . U . . .
C1A C 0.1086(7) 0.9971(11) 0.7053(6) 0.048(2) Uani 1 1 d . U . . .
C2A C 0.1723(6) 0.9452(10) 0.7077(6) 0.043(2) Uani 1 1 d . U . . .
C3A C 0.2274(6) 1.0023(10) 0.7288(5) 0.039(2) Uani 1 1 d . U . . .
H3A H 0.227015 1.075163 0.740499 0.046 Uiso 1 1 calc R U . . .
C4A C 0.2845(6) 0.9532(9) 0.7332(5) 0.035(2) Uani 1 1 d . U . . .
H4A H 0.321917 0.995353 0.746673 0.042 Uiso 1 1 calc R U . . .
C5A C 0.1741(6) 0.8424(11) 0.6892(7) 0.050(3) Uani 1 1 d . U . . .
H5A H 0.136375 0.802060 0.671571 0.060 Uiso 1 1 calc R U . . .
C6A C 0.2341(6) 0.7969(11) 0.6969(6) 0.046(3) Uani 1 1 d . U . . .
H6A H 0.235624 0.724162 0.685352 0.056 Uiso 1 1 calc R U . . .
N1A N 0.2890(4) 0.8517(7) 0.7196(4) 0.0311(18) Uani 1 1 d . U . . .
O1B O 0.4223(3) 0.9261(6) 0.8072(3) 0.0300(16) Uani 1 1 d . . . . .
O2B O 0.5228(3) 0.9376(7) 0.8682(3) 0.0381(19) Uani 1 1 d . . . . .
C1B C 0.4658(5) 0.9593(8) 0.8530(5) 0.028(2) Uani 1 1 d . U . . .
C2B C 0.4477(5) 1.0314(10) 0.8948(5) 0.037(2) Uani 1 1 d . U . . .
C3B C 0.3855(5) 1.0392(10) 0.8912(5) 0.038(2) Uani 1 1 d . U . . .
H3B H 0.352958 1.000883 0.861206 0.045 Uiso 1 1 calc R U . . .
C4B C 0.3722(6) 1.1044(11) 0.9327(6) 0.043(2) Uani 1 1 d . U . . .
H4B H 0.329640 1.109378 0.930556 0.051 Uiso 1 1 calc R U . . .
C5B C 0.4929(6) 1.0903(13) 0.9380(7) 0.059(3) Uani 1 1 d . U . . .
H5B H 0.535639 1.087708 0.940504 0.071 Uiso 1 1 calc R U . . .
C6B C 0.4762(7) 1.1526(14) 0.9775(8) 0.068(3) Uani 1 1 d . U . . .
H6B H 0.508226 1.191812 1.007545 0.082 Uiso 1 1 calc R U . . .
N1B N 0.4162(5) 1.1607(10) 0.9755(5) 0.054(3) Uani 1 1 d . U . . .
O1C O 0.5746(4) 0.4574(6) 0.7296(4) 0.0354(17) Uani 1 1 d . U . . .
O2C O 0.5658(4) 0.5784(6) 0.6561(4) 0.0379(18) Uani 1 1 d . U . . .
C1C C 0.5817(6) 0.4894(10) 0.6825(6) 0.041(2) Uani 1 1 d D U . . .
C2C C 0.6251(6) 0.4205(11) 0.6612(6) 0.045(3) Uani 0.708(10) 1 d D U P A 1
C3C C 0.6354(8) 0.3136(13) 0.6814(8) 0.047(3) Uani 0.708(10) 1 d D U P A 1
H3C H 0.617054 0.285493 0.708613 0.056 Uiso 0.708(10) 1 calc R U P A 1
C4C C 0.6730(9) 0.2514(15) 0.6600(9) 0.052(3) Uani 0.708(10) 1 d D U P A 1
H4C H 0.677779 0.177634 0.670997 0.062 Uiso 0.708(10) 1 calc R U P A 1
C5C C 0.6543(9) 0.4607(15) 0.6224(9) 0.049(3) Uani 0.708(10) 1 d D U P A 1
H5C H 0.647634 0.532639 0.608186 0.059 Uiso 0.708(10) 1 calc R U P A 1
C6C C 0.6928(9) 0.3925(13) 0.6054(9) 0.048(3) Uani 0.708(10) 1 d D U P A 1
H6C H 0.712900 0.419281 0.579242 0.058 Uiso 0.708(10) 1 calc R U P A 1
N1C N 0.7036(8) 0.2891(11) 0.6242(7) 0.049(3) Uani 0.708(10) 1 d D U P A 1
C2C' C 0.6031(9) 0.401(2) 0.6495(10) 0.049(3) Uani 0.292(10) 1 d D U P A 2
C3C' C 0.5959(19) 0.290(2) 0.6555(18) 0.051(4) Uani 0.292(10) 1 d D U P A 2
H3C' H 0.578120 0.266569 0.684066 0.061 Uiso 0.292(10) 1 calc R U P A 2
C4C' C 0.6133(19) 0.215(3) 0.6222(18) 0.053(4) Uani 0.292(10) 1 d D U P A 2
H4C' H 0.603572 0.140926 0.624341 0.064 Uiso 0.292(10) 1 calc R U P A 2
C5C' C 0.633(2) 0.437(3) 0.6102(18) 0.049(4) Uani 0.292(10) 1 d D U P A 2
H5C' H 0.638946 0.510878 0.603669 0.059 Uiso 0.292(10) 1 calc R U P A 2
C6C' C 0.652(2) 0.355(3) 0.582(2) 0.053(4) Uani 0.292(10) 1 d D U P A 2
H6C' H 0.673867 0.376628 0.555977 0.064 Uiso 0.292(10) 1 calc R U P A 2
N1C' N 0.6447(18) 0.248(3) 0.5861(17) 0.056(4) Uani 0.292(10) 1 d D U P A 2
O1D O 0.6359(3) 0.8341(6) 0.7245(3) 0.0281(15) Uani 1 1 d D U . . .
O2D O 0.6389(6) 0.9414(10) 0.8019(5) 0.038(3) Uani 0.708(10) 1 d D U P A 1
O2D' O 0.6223(14) 0.9477(15) 0.7885(12) 0.034(4) Uani 0.292(10) 1 d D U P A 2
C1D C 0.6545(5) 0.9148(7) 0.7581(4) 0.0255(18) Uani 1 1 d D U . . .
C2D C 0.7037(4) 0.9829(8) 0.7466(4) 0.0215(17) Uani 1 1 d . U . . .
C3D C 0.7260(5) 0.9548(8) 0.7011(4) 0.0243(18) Uani 1 1 d . U . . .
H3D H 0.709409 0.893856 0.676380 0.029 Uiso 1 1 calc R U . . .
C4D C 0.7720(5) 1.0155(9) 0.6921(5) 0.033(2) Uani 1 1 d . U . . .
H4D H 0.786745 0.995745 0.660698 0.040 Uiso 1 1 calc R U . . .
C5D C 0.7292(6) 1.0695(10) 0.7820(6) 0.042(2) Uani 1 1 d . U . . .
H5D H 0.715561 1.089509 0.814048 0.051 Uiso 1 1 calc R U . . .
C6D C 0.7751(7) 1.1275(11) 0.7703(7) 0.055(3) Uani 1 1 d . U . . .
H6D H 0.792259 1.188502 0.794736 0.066 Uiso 1 1 calc R U . . .
N1D N 0.7972(6) 1.1026(9) 0.7261(5) 0.050(2) Uani 1 1 d . U . . .
O1W O 0.4866(5) 1.0774(7) 0.7200(4) 0.049(2) Uani 1 1 d . . . . .
O2W O 0.5784(6) 1.1387(11) 0.8277(6) 0.043(3) Uani 0.6 1 d . . P . .
O3W O 0.5093(10) 0.5962(13) 0.9493(6) 0.045(4) Uani 0.5 1 d . . P . .
O4W O 0.2335(17) 0.780(3) 0.5195(18) 0.020(4) Uani 0.2 1 d . U P . .
O5W O 0.2401(16) 0.783(2) 0.4915(16) 0.020(4) Uani 0.2 1 d . U P . .
O6W O 0.3314(11) 0.6569(18) 0.5510(8) 0.033(5) Uani 0.3 1 d D U P . .
O7W O 0.2476(17) 0.751(3) 0.5380(15) 0.020(4) Uani 0.2 1 d . U P . .
O9W O 0.0068(12) 0.8818(19) 0.5654(10) 0.068(6) Uani 0.5 1 d . U P . .
O10W O 0.5416(19) 0.256(3) 0.5310(17) 0.052(9) Uani 0.25 1 d . U P . .
O11W O 0.496(3) 0.426(5) 0.546(2) 0.086(15) Uani 0.25 1 d . U P . .
O12W O 0.479(2) 0.525(4) 0.5373(19) 0.065(11) Uani 0.25 1 d . U P . .
O13W O 0.536(2) 1.011(3) 0.5331(18) 0.053(9) Uani 0.25 1 d . U P . .
O14W O 0.575(2) 0.048(3) 0.5670(18) 0.055(9) Uani 0.25 1 d . U P . .
O15W O 0.5474(17) 0.053(3) 0.4850(15) 0.046(8) Uani 0.25 1 d . U P . .

loop_
_atom_site_aniso_label
_atom_site_aniso_U_11
_atom_site_aniso_U_22
_atom_site_aniso_U_33
_atom_site_aniso_U_23
_atom_site_aniso_U_13
_atom_site_aniso_U_12
Re1 0.00952(15) 0.01237(15) 0.00605(14) 0.00147(11) 0.00222(11) 0.00078(11)
Re2 0.00875(15) 0.01308(15) 0.00736(14) -0.00087(11) 0.00203(11) -0.00122(11)
Re3 0.00933(15) 0.01297(15) 0.00872(14) 0.00279(11) 0.00255(11) 0.00091(11)
Re4 0.00974(15) 0.01372(15) 0.00561(14) -0.00007(11) 0.00107(11) -0.00139(11)
Re5 0.01037(15) 0.01471(16) 0.00646(14) 0.00126(11) 0.00386(12) 0.00037(11)
Re6 0.00872(15) 0.01350(15) 0.00678(14) 0.00042(11) 0.00334(11) -0.00020(11)
S1 0.0092(9) 0.0190(10) 0.0119(9) 0.0020(7) 0.0034(7) 0.0015(7)
S2 0.0140(9) 0.0139(9) 0.0162(9) 0.0031(7) 0.0058(8) -0.0025(8)
S3 0.0178(10) 0.0224(10) 0.0055(8) 0.0047(7) 0.0024(7) 0.0014(8)
S4 0.0189(10) 0.0145(9) 0.0115(9) -0.0030(7) 0.0060(8) 0.0008(8)
S5 0.0146(9) 0.0213(10) 0.0062(8) 0.0009(7) 0.0028(7) -0.0006(8)
S6 0.0138(9) 0.0135(9) 0.0163(9) -0.0029(7) 0.0062(8) 0.0004(7)
S7 0.0081(9) 0.0209(10) 0.0133(9) 0.0034(8) 0.0019(7) 0.0008(8)
S8 0.0136(9) 0.0144(9) 0.0122(9) 0.0019(7) 0.0039(7) -0.0026(7)
C1 0.011(4) 0.022(4) 0.012(4) -0.004(3) 0.003(3) -0.002(3)
N1 0.018(4) 0.021(4) 0.016(3) 0.009(3) 0.005(3) 0.008(3)
C2 0.016(4) 0.021(4) 0.017(4) 0.005(3) 0.009(3) 0.005(3)
N2 0.018(4) 0.014(3) 0.022(4) -0.008(3) -0.001(3) -0.004(3)
C3 0.014(4) 0.024(5) 0.017(4) 0.000(3) 0.007(3) -0.004(4)
N3 0.016(4) 0.025(4) 0.022(4) 0.009(3) 0.008(3) 0.005(3)
C4 0.015(4) 0.021(4) 0.012(4) 0.002(3) 0.004(3) -0.002(3)
N4 0.018(4) 0.024(4) 0.017(4) -0.007(3) 0.000(3) -0.006(3)
C5 0.017(4) 0.021(4) 0.015(4) 0.000(3) 0.004(3) 0.001(3)
N5 0.028(4) 0.037(5) 0.018(4) -0.001(3) 0.014(3) 0.003(4)
C6 0.017(4) 0.021(4) 0.013(4) -0.004(3) 0.007(3) -0.003(3)
N6 0.027(4) 0.034(5) 0.016(4) -0.005(3) 0.012(3) -0.009(4)
Eu1 0.01043(19) 0.0264(2) 0.01482(19) 0.00806(16) 0.00692(16) 0.00702(16)
Eu2 0.00847(18) 0.01387(19) 0.01143(18) 0.00115(14) 0.00069(14) 0.00012(14)
Eu3 0.01225(19) 0.0194(2) 0.01252(19) -0.00014(15) 0.00613(15) -0.00035(16)
Eu4 0.01072(19) 0.0248(2) 0.0179(2) -0.00921(17) 0.00656(16) -0.00382(16)
O1 0.010(3) 0.020(3) 0.011(3) 0.001(2) 0.001(2) -0.004(2)
O2 0.008(3) 0.021(3) 0.012(3) -0.002(2) 0.003(2) -0.002(2)
O3 0.017(3) 0.022(3) 0.020(3) 0.002(2) 0.012(2) 0.003(2)
O4 0.010(3) 0.021(3) 0.016(3) -0.002(2) 0.008(2) 0.003(2)
O1M 0.044(5) 0.055(5) 0.090(7) -0.006(5) 0.003(5) 0.007(4)
O2M 0.065(6) 0.038(5) 0.078(6) 0.016(4) -0.011(5) -0.011(4)
O3M 0.039(4) 0.080(6) 0.028(4) 0.005(4) 0.006(3) -0.008(4)
O4M 0.058(5) 0.036(4) 0.039(4) 0.013(3) 0.036(4) 0.016(4)
O5M 0.019(4) 0.040(6) 0.045(6) -0.011(4) 0.013(4) -0.001(4)
O5M' 0.015(5) 0.030(7) 0.033(6) -0.006(5) 0.018(5) -0.004(5)
O6M 0.041(4) 0.039(4) 0.020(3) -0.008(3) 0.003(3) 0.014(4)
O1A 0.074(6) 0.049(5) 0.047(5) 0.028(4) 0.036(4) 0.028(4)
O2A 0.041(5) 0.064(6) 0.076(6) 0.008(5) 0.022(4) 0.017(4)
C1A 0.057(5) 0.047(5) 0.046(5) 0.016(4) 0.027(4) 0.007(5)
C2A 0.044(5) 0.044(5) 0.048(5) 0.020(4) 0.026(4) 0.011(4)
C3A 0.047(5) 0.036(5) 0.038(5) 0.011(4) 0.022(4) 0.023(4)
C4A 0.043(5) 0.034(5) 0.032(4) 0.015(4) 0.017(4) 0.023(4)
C5A 0.036(5) 0.047(5) 0.068(6) 0.012(5) 0.020(5) 0.010(5)
C6A 0.034(5) 0.041(5) 0.065(6) 0.014(5) 0.018(5) 0.019(4)
N1A 0.026(4) 0.036(4) 0.038(4) 0.016(3) 0.020(3) 0.018(3)
O1B 0.019(3) 0.045(4) 0.027(4) -0.005(3) 0.010(3) 0.004(3)
O2B 0.022(4) 0.050(5) 0.039(4) -0.025(4) 0.008(3) 0.007(3)
C1B 0.020(4) 0.032(5) 0.036(5) -0.011(4) 0.016(4) -0.001(4)
C2B 0.024(4) 0.045(5) 0.048(5) -0.026(4) 0.019(4) -0.007(4)
C3B 0.030(5) 0.045(5) 0.045(5) -0.023(4) 0.022(4) -0.009(4)
C4B 0.029(5) 0.053(5) 0.055(5) -0.029(5) 0.027(4) -0.012(4)
C5B 0.032(5) 0.080(6) 0.070(6) -0.053(5) 0.024(5) -0.011(5)
C6B 0.038(5) 0.090(7) 0.080(6) -0.058(6) 0.024(5) -0.012(5)
N1B 0.033(4) 0.072(6) 0.067(5) -0.049(5) 0.029(4) -0.011(4)
O1C 0.031(4) 0.034(4) 0.051(4) -0.011(3) 0.025(3) -0.003(3)
O2C 0.046(4) 0.033(4) 0.038(4) -0.009(3) 0.019(3) 0.010(3)
C1C 0.045(4) 0.035(4) 0.051(4) -0.005(4) 0.027(4) 0.004(4)
C2C 0.043(5) 0.041(5) 0.059(5) 0.000(4) 0.030(5) 0.007(5)
C3C 0.048(6) 0.042(5) 0.061(6) 0.004(5) 0.031(5) 0.005(5)
C4C 0.051(6) 0.044(5) 0.066(6) 0.004(5) 0.029(5) 0.007(5)
C5C 0.048(6) 0.045(6) 0.062(6) 0.001(5) 0.028(5) 0.010(5)
C6C 0.047(6) 0.044(6) 0.064(6) 0.006(5) 0.032(5) 0.011(5)
N1C 0.049(6) 0.045(5) 0.064(6) 0.006(5) 0.033(5) 0.010(5)
C2C' 0.050(6) 0.044(5) 0.061(6) 0.001(5) 0.030(5) 0.008(5)
C3C' 0.051(6) 0.045(6) 0.064(6) 0.002(6) 0.029(6) 0.007(6)
C4C' 0.054(7) 0.045(7) 0.066(7) 0.005(6) 0.029(6) 0.006(6)
C5C' 0.049(6) 0.045(6) 0.062(6) 0.003(6) 0.031(6) 0.009(6)
C6C' 0.053(6) 0.048(6) 0.065(6) 0.005(6) 0.028(6) 0.009(6)
N1C' 0.056(7) 0.048(6) 0.067(7) 0.005(6) 0.027(6) 0.010(6)
O1D 0.015(3) 0.028(3) 0.040(4) -0.005(3) 0.009(3) -0.008(3)
O2D 0.030(5) 0.061(5) 0.025(5) -0.013(4) 0.012(4) -0.029(4)
O2D' 0.025(7) 0.055(7) 0.022(7) -0.012(6) 0.010(7) -0.025(7)
C1D 0.021(4) 0.038(4) 0.019(3) -0.007(3) 0.009(3) -0.014(3)
C2D 0.023(4) 0.026(4) 0.021(3) -0.006(3) 0.014(3) -0.012(3)
C3D 0.028(4) 0.026(4) 0.026(4) -0.006(3) 0.018(3) -0.006(4)
C4D 0.039(5) 0.033(5) 0.039(5) -0.007(4) 0.029(4) -0.010(4)
C5D 0.049(5) 0.041(5) 0.053(5) -0.026(4) 0.038(4) -0.021(4)
C6D 0.069(6) 0.046(5) 0.071(6) -0.038(5) 0.052(5) -0.031(5)
N1D 0.065(5) 0.044(5) 0.063(5) -0.026(4) 0.050(4) -0.030(4)
O1W 0.065(6) 0.028(4) 0.047(5) 0.003(4) 0.010(4) 0.004(4)
O2W 0.033(7) 0.037(7) 0.039(7) -0.012(6) -0.011(6) 0.001(6)
O3W 0.087(14) 0.037(9) 0.015(7) -0.001(6) 0.024(8) 0.006(9)
O4W 0.021(6) 0.013(6) 0.019(7) 0.002(6) -0.002(6) -0.005(5)
O5W 0.021(6) 0.013(6) 0.019(7) 0.003(6) -0.002(6) -0.005(5)
O6W 0.023(8) 0.021(8) 0.055(10) -0.018(7) 0.015(7) -0.002(7)
O7W 0.021(7) 0.013(6) 0.019(7) 0.003(6) -0.003(6) -0.006(6)
O9W 0.079(10) 0.072(10) 0.066(9) -0.003(7) 0.040(8) 0.005(8)
O10W 0.053(12) 0.059(12) 0.044(12) 0.006(9) 0.018(9) -0.017(9)
O11W 0.078(17) 0.090(17) 0.090(17) 0.006(10) 0.032(10) -0.012(10)
O12W 0.064(14) 0.072(14) 0.052(13) -0.017(9) 0.011(9) 0.000(9)
O13W 0.060(12) 0.053(12) 0.052(12) 0.002(9) 0.027(9) 0.004(9)
O14W 0.056(13) 0.061(13) 0.056(12) 0.007(9) 0.031(9) -0.002(9)
O15W 0.050(11) 0.053(12) 0.042(11) -0.005(8) 0.023(9) 0.021(9)

loop_
_atom_type_symbol
_atom_type_description
_atom_type_scat_dispersion_real
_atom_type_scat_dispersion_imag
_atom_type_scat_source
C C 0.0050 0.0020 'International Tables Vol C Tables 4.2.6.8 and 6.1.1.4'
H H 0.0000 0.0000 'International Tables Vol C Tables 4.2.6.8 and 6.1.1.4'
N N 0.0090 0.0040 'International Tables Vol C Tables 4.2.6.8 and 6.1.1.4'
O O 0.0150 0.0080 'International Tables Vol C Tables 4.2.6.8 and 6.1.1.4'
S S 0.1500 0.1580 'International Tables Vol C Tables 4.2.6.8 and 6.1.1.4'
Eu Eu 0.0280 4.6530 'International Tables Vol C Tables 4.2.6.8 and 6.1.1.4'
Re Re -1.6850 8.6400 'International Tables Vol C Tables 4.2.6.8 and 6.1.1.4'

loop_
_geom_angle_atom_site_label_1
_geom_angle_atom_site_label_2
_geom_angle_atom_site_label_3
_geom_angle
_geom_angle_site_symmetry_1
_geom_angle_site_symmetry_3
Re2 Re1 Re4 89.786(13) . .
Re2 Re1 Re5 59.769(12) . .
Re2 Re1 Re6 59.990(12) . .
Re4 Re1 Re5 60.001(12) . .
Re4 Re1 Re6 59.984(12) . .
Re6 Re1 Re5 89.992(14) . .
S1 Re1 Re2 57.46(5) . .
S1 Re1 Re4 117.04(5) . .
S1 Re1 Re5 57.06(5) . .
S1 Re1 Re6 117.41(5) . .
S1 Re1 S4 89.26(7) . .
S1 Re1 S8 173.16(7) . .
S4 Re1 Re2 116.88(5) . .
S4 Re1 Re4 57.40(5) . .
S4 Re1 Re5 57.15(5) . .
S4 Re1 Re6 117.34(5) . .
S4 Re1 S8 90.16(7) . .
S5 Re1 Re2 57.19(5) . .
S5 Re1 Re4 117.17(5) . .
S5 Re1 Re5 116.92(5) . .
S5 Re1 Re6 57.24(5) . .
S5 Re1 S1 89.90(7) . .
S5 Re1 S4 173.03(7) . .
S5 Re1 S8 89.85(7) . .
S8 Re1 Re2 117.05(5) . .
S8 Re1 Re4 57.29(5) . .
S8 Re1 Re5 117.25(5) . .
S8 Re1 Re6 57.10(5) . .
C1 Re1 Re2 133.5(2) . .
C1 Re1 Re4 136.6(2) . .
C1 Re1 Re5 137.5(2) . .
C1 Re1 Re6 132.4(2) . .
C1 Re1 S1 94.0(2) . .
C1 Re1 S4 96.3(2) . .
C1 Re1 S5 90.6(2) . .
C1 Re1 S8 92.8(2) . .
Re1 Re2 Re3 90.497(13) . .
Re1 Re2 Re5 60.549(12) . .
Re1 Re2 Re6 60.295(12) . .
Re5 Re2 Re3 60.329(12) . .
Re5 Re2 Re6 90.618(14) . .
Re6 Re2 Re3 60.113(12) . .
S1 Re2 Re1 57.40(5) . .
S1 Re2 Re3 117.62(5) . .
S1 Re2 Re5 57.33(5) . .
S1 Re2 Re6 117.65(5) . .
S2 Re2 Re1 117.89(5) . .
S2 Re2 Re3 57.30(5) . .
S2 Re2 Re5 57.38(5) . .
S2 Re2 Re6 117.39(5) . .
S2 Re2 S1 90.10(7) . .
S5 Re2 Re1 57.50(5) . .
S5 Re2 Re3 117.53(5) . .
S5 Re2 Re5 118.02(5) . .
S5 Re2 Re6 57.44(5) . .
S5 Re2 S1 90.06(7) . .
S5 Re2 S2 173.98(7) . .
S5 Re2 S6 89.53(7) . .
S6 Re2 Re1 117.60(5) . .
S6 Re2 Re3 57.48(5) . .
S6 Re2 Re5 117.78(5) . .
S6 Re2 Re6 57.32(5) . .
S6 Re2 S1 173.91(7) . .
S6 Re2 S2 89.68(7) . .
C2 Re2 Re1 133.3(2) . .
C2 Re2 Re3 136.2(2) . .
C2 Re2 Re5 135.3(2) . .
C2 Re2 Re6 134.0(2) . .
C2 Re2 S1 92.6(2) . .
C2 Re2 S2 94.6(2) . .
C2 Re2 S5 91.5(2) . .
C2 Re2 S6 93.4(2) . .
Re2 Re3 Re4 89.436(13) . .
Re2 Re3 Re5 59.700(12) . .
Re2 Re3 Re6 59.903(12) . .
Re4 Re3 Re5 59.967(13) . .
Re6 Re3 Re4 59.932(12) . .
Re6 Re3 Re5 90.130(14) . .
S2 Re3 Re2 57.22(5) . .
S2 Re3 Re4 117.04(5) . .
S2 Re3 Re5 57.12(5) . .
S2 Re3 Re6 117.10(5) . .
S2 Re3 S3 89.84(7) . .
S2 Re3 S6 89.40(7) . .
S3 Re3 Re2 116.69(5) . .
S3 Re3 Re4 57.17(5) . .
S3 Re3 Re5 57.05(5) . .
S3 Re3 Re6 117.06(5) . .
S6 Re3 Re2 57.12(5) . .
S6 Re3 Re4 117.00(5) . .
S6 Re3 Re5 116.79(5) . .
S6 Re3 Re6 57.14(5) . .
S6 Re3 S3 172.66(7) . .
S7 Re3 Re2 117.01(5) . .
S7 Re3 Re4 57.23(5) . .
S7 Re3 Re5 117.16(5) . .
S7 Re3 Re6 57.17(5) . .
S7 Re3 S2 172.98(7) . .
S7 Re3 S3 89.73(7) . .
S7 Re3 S6 90.13(7) . .
C3 Re3 Re2 135.3(2) . .
C3 Re3 Re4 135.3(2) . .
C3 Re3 Re5 136.2(2) . .
C3 Re3 Re6 133.7(2) . .
C3 Re3 S2 94.4(2) . .
C3 Re3 S3 94.6(2) . .
C3 Re3 S6 92.7(2) . .
C3 Re3 S7 92.7(2) . .
Re1 Re4 Re3 90.281(13) . .
Re1 Re4 Re5 60.310(12) . .
Re1 Re4 Re6 60.178(12) . .
Re3 Re4 Re5 60.129(12) . .
Re6 Re4 Re3 60.033(12) . .
Re6 Re4 Re5 90.282(14) . .
S3 Re4 Re1 117.46(5) . .
S3 Re4 Re3 57.41(5) . .
S3 Re4 Re5 57.18(5) . .
S3 Re4 Re6 117.41(5) . .
S3 Re4 S4 89.59(7) . .
S3 Re4 S8 173.59(7) . .
S4 Re4 Re1 57.42(5) . .
S4 Re4 Re3 117.36(5) . .
S4 Re4 Re5 57.27(5) . .
S4 Re4 Re6 117.56(5) . .
S7 Re4 Re1 117.34(5) . .
S7 Re4 Re3 57.17(5) . .
S7 Re4 Re5 117.27(5) . .
S7 Re4 Re6 57.19(5) . .
S7 Re4 S3 89.85(7) . .
S7 Re4 S4 173.42(7) . .
S7 Re4 S8 89.53(7) . .
S8 Re4 Re1 57.47(5) . .
S8 Re4 Re3 117.23(5) . .
S8 Re4 Re5 117.74(5) . .
S8 Re4 Re6 57.22(5) . .
S8 Re4 S4 90.30(7) . .
C4 Re4 Re1 135.3(2) . .
C4 Re4 Re3 134.4(2) . .
C4 Re4 Re5 135.3(2) . .
C4 Re4 Re6 134.4(2) . .
C4 Re4 S3 93.2(2) . .
C4 Re4 S4 94.0(2) . .
C4 Re4 S7 92.6(2) . .
C4 Re4 S8 93.2(2) . .
Re2 Re5 Re1 59.683(13) . .
Re2 Re5 Re3 59.971(12) . .
Re2 Re5 Re4 89.556(14) . .
Re3 Re5 Re1 89.792(14) . .
Re4 Re5 Re1 59.689(12) . .
Re4 Re5 Re3 59.904(13) . .
S1 Re5 Re1 57.11(5) . .
S1 Re5 Re2 57.44(5) . .
S1 Re5 Re3 117.37(5) . .
S1 Re5 Re4 116.77(5) . .
S1 Re5 S2 90.13(7) . .
S1 Re5 S3 173.07(7) . .
S1 Re5 S4 89.33(7) . .
S2 Re5 Re1 116.97(5) . .
S2 Re5 Re2 57.33(5) . .
S2 Re5 Re3 57.15(5) . .
S2 Re5 Re4 117.00(5) . .
S2 Re5 S3 90.05(7) . .
S2 Re5 S4 172.95(7) . .
S3 Re5 Re1 116.89(5) . .
S3 Re5 Re2 117.26(5) . .
S3 Re5 Re3 57.35(5) . .
S3 Re5 Re4 57.23(5) . .
S3 Re5 S4 89.64(7) . .
S4 Re5 Re1 57.20(5) . .
S4 Re5 Re2 116.85(5) . .
S4 Re5 Re3 117.17(5) . .
S4 Re5 Re4 57.30(5) . .
C5 Re5 Re1 136.3(2) . .
C5 Re5 Re2 132.5(2) . .
C5 Re5 Re3 133.7(2) . .
C5 Re5 Re4 137.9(2) . .
C5 Re5 S1 92.4(2) . .
C5 Re5 S2 90.8(2) . .
C5 Re5 S3 94.5(2) . .
C5 Re5 S4 96.3(2) . .
Re2 Re6 Re1 59.714(13) . .
Re2 Re6 Re3 59.984(12) . .
Re2 Re6 Re4 89.542(14) . .
Re3 Re6 Re1 90.086(14) . .
Re4 Re6 Re1 59.838(12) . .
Re4 Re6 Re3 60.036(13) . .
S5 Re6 Re1 57.18(5) . .
S5 Re6 Re2 57.07(5) . .
S5 Re6 Re3 117.03(5) . .
S5 Re6 Re4 116.96(5) . .
S6 Re6 Re1 116.92(5) . .
S6 Re6 Re2 57.23(5) . .
S6 Re6 Re3 57.40(5) . .
S6 Re6 Re4 117.37(5) . .
S6 Re6 S5 89.22(7) . .
S7 Re6 Re1 117.08(5) . .
S7 Re6 Re2 117.12(5) . .
S7 Re6 Re3 57.19(5) . .
S7 Re6 Re4 57.27(5) . .
S7 Re6 S5 172.93(7) . .
S7 Re6 S6 90.32(7) . .
S7 Re6 S8 89.64(7) . .
S8 Re6 Re1 57.37(5) . .
S8 Re6 Re2 117.04(5) . .
S8 Re6 Re3 117.33(5) . .
S8 Re6 Re4 57.32(5) . .
S8 Re6 S5 89.99(7) . .
S8 Re6 S6 173.25(7) . .
C6 Re6 Re1 136.2(2) . .
C6 Re6 Re2 134.8(2) . .
C6 Re6 Re3 133.7(2) . .
C6 Re6 Re4 135.6(2) . .
C6 Re6 S5 94.1(2) . .
C6 Re6 S6 92.2(2) . .
C6 Re6 S7 92.9(2) . .
C6 Re6 S8 94.5(2) . .
Re1 S1 Re2 65.14(5) . .
Re5 S1 Re1 65.83(5) . .
Re5 S1 Re2 65.22(5) . .
Re2 S2 Re3 65.48(5) . .
Re2 S2 Re5 65.29(5) . .
Re5 S2 Re3 65.72(5) . .
Re4 S3 Re3 65.42(5) . .
Re5 S3 Re3 65.61(5) . .
Re5 S3 Re4 65.59(5) . .
Re4 S4 Re1 65.18(5) . .
Re5 S4 Re1 65.65(5) . .
Re5 S4 Re4 65.43(5) . .
Re1 S5 Re6 65.59(5) . .
Re2 S5 Re1 65.31(5) . .
Re2 S5 Re6 65.49(5) . .
Re2 S6 Re3 65.40(5) . .
Re2 S6 Re6 65.45(5) . .
Re6 S6 Re3 65.46(5) . .
Re3 S7 Re4 65.60(5) . .
Re6 S7 Re3 65.63(5) . .
Re6 S7 Re4 65.53(5) . .
Re4 S8 Re1 65.24(5) . .
Re6 S8 Re1 65.53(5) . .
Re6 S8 Re4 65.46(5) . .
N1 C1 Re1 173.5(7) . .
C1 N1 Eu1 156.6(7) . .
N2 C2 Re2 176.9(8) . .
C2 N2 Eu2 172.3(7) . 1_565
N3 C3 Re3 179.1(8) . .
C3 N3 Eu4 163.0(7) . 4_585
N4 C4 Re4 176.9(8) . .
C4 N4 Eu2 155.7(7) . 4_575
N5 C5 Re5 176.0(8) . .
C5 N5 Eu3 170.2(7) . 3_676
N6 C6 Re6 178.4(8) . .
C6 N6 Eu1 166.6(7) . 2_556
N1 Eu1 N6 137.5(3) . 2_546
N1 Eu1 Eu2 124.89(17) . .
N1 Eu1 Eu3 68.88(17) . .
N1 Eu1 Eu4 108.57(18) . .
N1 Eu1 O1M 71.7(3) . .
N1 Eu1 O1A 130.9(3) . 2_546
N1 Eu1 N1A 69.3(2) . .
N6 Eu1 Eu2 96.36(18) 2_546 .
N6 Eu1 Eu3 152.62(18) 2_546 .
N6 Eu1 Eu4 99.50(19) 2_546 .
N6 Eu1 O1M 101.4(3) 2_546 .
N6 Eu1 O1A 67.5(3) 2_546 2_546
N6 Eu1 N1A 69.2(3) 2_546 .
Eu2 Eu1 Eu3 60.798(11) . .
Eu2 Eu1 Eu4 61.149(12) . .
Eu3 Eu1 Eu4 57.414(11) . .
O1 Eu1 N1 85.1(2) . .
O1 Eu1 N6 133.5(2) . 2_546
O1 Eu1 Eu2 40.10(13) . .
O1 Eu1 Eu3 33.73(14) . .
O1 Eu1 Eu4 75.42(13) . .
O1 Eu1 O2 74.45(19) . .
O1 Eu1 O3 66.7(2) . .
O1 Eu1 O1M 71.0(3) . .
O1 Eu1 O1A 69.4(2) . 2_546
O1 Eu1 N1A 137.2(2) . .
O2 Eu1 N1 141.8(2) . .
O2 Eu1 N6 76.1(2) . 2_546
O2 Eu1 Eu2 40.09(14) . .
O2 Eu1 Eu3 76.55(14) . .
O2 Eu1 Eu4 35.45(14) . .
O2 Eu1 O3 68.9(2) . .
O2 Eu1 O1M 127.8(3) . .
O2 Eu1 O1A 71.2(3) . 2_546
O2 Eu1 N1A 144.4(2) . .
O3 Eu1 N1 73.4(2) . .
O3 Eu1 N6 131.6(2) . 2_546
O3 Eu1 Eu2 77.80(14) . .
O3 Eu1 Eu3 34.87(14) . .
O3 Eu1 Eu4 35.62(14) . .
O3 Eu1 O1M 126.4(3) . .
O3 Eu1 O1A 126.5(3) . 2_546
O3 Eu1 N1A 131.2(2) . .
O1M Eu1 Eu2 90.3(2) . .
O1M Eu1 Eu3 94.1(3) . .
O1M Eu1 Eu4 146.3(2) . .
O1M Eu1 N1A 68.7(3) . .
O1A Eu1 Eu2 48.8(2) 2_546 .
O1A Eu1 Eu3 101.9(2) 2_546 .
O1A Eu1 Eu4 104.6(2) 2_546 .
O1A Eu1 O1M 60.7(3) 2_546 .
O1A Eu1 N1A 101.8(3) 2_546 .
N1A Eu1 Eu2 150.5(2) . .
N1A Eu1 Eu3 137.99(18) . .
N1A Eu1 Eu4 144.4(2) . .
O1B Eu1 N1 89.5(3) . .
O1B Eu1 N6 71.8(3) . 2_546
O1B Eu1 Eu2 125.21(17) . .
O1B Eu1 Eu3 107.70(17) . .
O1B Eu1 Eu4 68.32(16) . .
O1B Eu1 O1 139.4(2) . .
O1B Eu1 O2 85.9(2) . .
O1B Eu1 O3 73.2(2) . .
O1B Eu1 O1M 144.0(3) . .
O1B Eu1 O1A 136.8(3) . 2_546
O1B Eu1 N1A 76.1(3) . .
N2 Eu2 N4 141.6(3) 1_545 4_676
N2 Eu2 Eu1 92.39(18) 1_545 .
N2 Eu2 O2M 71.9(3) 1_545 .
N2 Eu2 O1A 66.8(2) 1_545 2_546
N2 Eu2 O2A 81.7(3) 1_545 2_546
N2 Eu2 C1A 69.7(3) 1_545 2_546
N2 Eu2 C1C 70.6(3) 1_545 .
N4 Eu2 Eu1 123.08(18) 4_676 .
N4 Eu2 O2M 70.4(3) 4_676 .
N4 Eu2 O1A 127.8(3) 4_676 2_546
N4 Eu2 O2A 87.1(3) 4_676 2_546
N4 Eu2 C1A 109.8(3) 4_676 2_546
N4 Eu2 C1C 101.8(3) 4_676 .
O1 Eu2 N2 71.2(2) . 1_545
O1 Eu2 N4 145.8(2) . 4_676
O1 Eu2 Eu1 39.42(14) . .
O1 Eu2 O2M 143.1(3) . .
O1 Eu2 O1A 65.3(3) . 2_546
O1 Eu2 O2A 113.2(3) . 2_546
O1 Eu2 C1A 88.8(3) . 2_546
O1 Eu2 C1C 77.5(3) . .
O2 Eu2 N2 130.6(2) . 1_545
O2 Eu2 N4 83.1(2) . 4_676
O2 Eu2 Eu1 40.02(13) . .
O2 Eu2 O1 73.8(2) . .
O2 Eu2 O2M 134.6(3) . .
O2 Eu2 O1A 67.4(2) . 2_546
O2 Eu2 O2A 81.3(3) . 2_546
O2 Eu2 C1A 75.9(3) . 2_546
O2 Eu2 C1C 132.6(3) . .
O4 Eu2 N2 126.2(2) . 1_545
O4 Eu2 N4 78.7(2) . 4_676
O4 Eu2 Eu1 79.80(14) . .
O4 Eu2 O1 69.76(19) . .
O4 Eu2 O2 69.00(19) . .
O4 Eu2 O2M 135.5(3) . .
O4 Eu2 O1A 123.7(2) . 2_546
O4 Eu2 O2A 148.2(3) . 2_546
O4 Eu2 C1A 142.6(3) . 2_546
O4 Eu2 C1C 66.0(3) . .
O2M Eu2 Eu1 144.2(3) . .
O2M Eu2 O1A 100.6(3) . 2_546
O2M Eu2 C1A 79.4(4) . 2_546
O2M Eu2 C1C 89.6(4) . .
O1A Eu2 Eu1 44.0(2) 2_546 .
O1A Eu2 C1A 23.8(3) 2_546 2_546
O1A Eu2 C1C 130.1(3) 2_546 .
O2A Eu2 Eu1 84.7(3) 2_546 .
O2A Eu2 O2M 61.7(4) 2_546 .
O2A Eu2 O1A 47.9(3) 2_546 2_546
O2A Eu2 C1A 24.5(4) 2_546 2_546
O2A Eu2 C1C 145.5(3) 2_546 .
C1A Eu2 Eu1 64.9(3) 2_546 .
C1A Eu2 C1C 140.3(3) 2_546 .
O1C Eu2 N2 73.2(3) . 1_545
O1C Eu2 N4 89.2(3) . 4_676
O1C Eu2 Eu1 133.6(2) . .
O1C Eu2 O1 94.8(3) . .
O1C Eu2 O2 143.8(2) . .
O1C Eu2 O4 74.8(2) . .
O1C Eu2 O2M 73.6(4) . .
O1C Eu2 O1A 139.2(3) . 2_546
O1C Eu2 O2A 133.7(3) . 2_546
O1C Eu2 C1A 139.3(3) . 2_546
O1C Eu2 C1C 17.6(3) . .
C1C Eu2 Eu1 116.0(2) . .
N5 Eu3 Eu1 158.85(19) 3_676 .
N5 Eu3 Eu2 138.76(19) 3_676 .
N5 Eu3 Eu4 134.59(19) 3_676 .
Eu2 Eu3 Eu1 56.532(11) . .
Eu4 Eu3 Eu1 61.795(11) . .
Eu4 Eu3 Eu2 61.294(12) . .
O1 Eu3 N5 143.8(2) . 3_676
O1 Eu3 Eu1 34.19(15) . .
O1 Eu3 Eu2 36.53(14) . .
O1 Eu3 Eu4 79.44(14) . .
O1 Eu3 O3 68.6(2) . .
O1 Eu3 O4 69.72(19) . .
O1 Eu3 O3M 75.1(3) . .
O1 Eu3 O4M 120.9(2) . .
O1 Eu3 O2C 81.6(3) . .
O3 Eu3 N5 143.9(3) . 3_676
O3 Eu3 Eu1 36.41(15) . .
O3 Eu3 Eu2 75.15(15) . .
O3 Eu3 Eu4 38.44(15) . .
O3 Eu3 O4 69.8(2) . .
O3 Eu3 O3M 112.2(3) . .
O3 Eu3 O4M 74.2(2) . .
O3 Eu3 O2C 140.0(2) . .
O4 Eu3 N5 127.0(2) . 3_676
O4 Eu3 Eu1 74.14(13) . .
O4 Eu3 Eu2 36.04(14) . .
O4 Eu3 Eu4 36.86(14) . .
O4 Eu3 O4M 134.4(2) . .
O3M Eu3 N5 75.7(3) . 3_676
O3M Eu3 Eu1 86.2(2) . .
O3M Eu3 Eu2 105.2(2) . .
O3M Eu3 Eu4 147.8(2) . .
O3M Eu3 O4 141.0(3) . .
O3M Eu3 O4M 78.7(3) . .
O4M Eu3 N5 73.1(3) . 3_676
O4M Eu3 Eu1 92.87(18) . .
O4M Eu3 Eu2 148.14(17) . .
O4M Eu3 Eu4 98.29(19) . .
O2C Eu3 N5 74.2(3) . 3_676
O2C Eu3 Eu1 115.1(2) . .
O2C Eu3 Eu2 65.2(2) . .
O2C Eu3 Eu4 112.02(19) . .
O2C Eu3 O4 75.4(2) . .
O2C Eu3 O3M 83.5(3) . .
O2C Eu3 O4M 145.7(3) . .
O1D Eu3 N5 72.2(3) . 3_676
O1D Eu3 Eu1 121.13(18) . .
O1D Eu3 Eu2 108.77(18) . .
O1D Eu3 Eu4 62.41(18) . .
O1D Eu3 O1 140.2(2) . .
O1D Eu3 O3 86.4(2) . .
O1D Eu3 O4 72.9(2) . .
O1D Eu3 O3M 144.6(3) . .
O1D Eu3 O4M 77.8(3) . .
O1D Eu3 O2C 101.7(3) . .
N3 Eu4 Eu3 139.26(17) 4_686 .
N3 Eu4 C1D 84.0(2) 4_686 .
O2 Eu4 N3 139.5(2) . 4_686
O2 Eu4 Eu3 79.05(13) . .
O2 Eu4 O5M 116.3(3) . .
O2 Eu4 O2D' 138.2(8) . .
O2 Eu4 C1D 134.94(19) . .
O3 Eu4 N3 129.6(2) . 4_686
O3 Eu4 Eu3 37.31(14) . .
O3 Eu4 O2 68.9(2) . .
O3 Eu4 O5M 140.2(3) . .
O3 Eu4 O5M' 127.0(6) . .
O3 Eu4 O2D 78.8(3) . .
O3 Eu4 O2D' 69.5(8) . .
O3 Eu4 C1D 72.9(2) . .
O4 Eu4 N3 146.3(2) . 4_686
O4 Eu4 Eu3 38.41(14) . .
O4 Eu4 O2 68.8(2) . .
O4 Eu4 O3 70.2(2) . .
O4 Eu4 O5M 75.5(3) . .
O4 Eu4 O5M' 75.7(6) . .
O4 Eu4 O6M 106.8(2) . .
O4 Eu4 O2D 96.4(3) . .
O4 Eu4 O2D' 94.4(5) . .
O4 Eu4 C1D 76.61(19) . .
O5M Eu4 N3 74.2(3) . 4_686
O5M Eu4 Eu3 103.0(3) . .
O5M Eu4 C1D 80.2(4) . .
O5M' Eu4 Eu3 92.8(6) . .
O5M' Eu4 O2 131.9(6) . .
O5M' Eu4 O2D' 74.2(9) . .
O5M' Eu4 C1D 60.5(7) . .
O6M Eu4 N3 74.4(3) . 4_686
O6M Eu4 Eu3 143.28(18) . .
O6M Eu4 O2 74.9(2) . .
O6M Eu4 O3 142.1(2) . .
O6M Eu4 O5M 67.3(4) . .
O6M Eu4 O5M' 85.9(7) . .
O6M Eu4 O2D 137.8(3) . .
O6M Eu4 O2D' 146.3(8) . .
O6M Eu4 C1D 144.7(3) . .
O2B Eu4 N3 70.9(2) . 4_686
O2B Eu4 Eu3 113.57(19) . .
O2B Eu4 O2 82.5(2) . .
O2B Eu4 O3 76.5(2) . .
O2B Eu4 O4 141.9(2) . .
O2B Eu4 O5M 141.7(3) . .
O2B Eu4 O5M' 141.4(6) . .
O2B Eu4 O6M 88.3(3) . .
O2B Eu4 O2D 94.7(4) . .
O2B Eu4 O2D' 90.7(4) . .
O2B Eu4 C1D 110.9(3) . .
O2D Eu4 N3 67.0(3) . 4_686
O2D Eu4 Eu3 72.2(2) . .
O2D Eu4 O2 147.3(3) . .
O2D Eu4 O5M 85.8(4) . .
O2D Eu4 C1D 19.8(2) . .
O2D' Eu4 Eu3 66.1(7) . .
O2D' Eu4 C1D 20.4(3) . .
C1D Eu4 Eu3 56.00(13) . .
Eu1 O1 Eu2 100.5(2) . .
Eu1 O1 H1 111.9 . .
Eu2 O1 H1 111.9 . .
Eu3 O1 Eu1 112.1(2) . .
Eu3 O1 Eu2 108.0(2) . .
Eu3 O1 H1 111.9 . .
Eu1 O2 Eu2 99.9(2) . .
Eu1 O2 Eu4 109.7(2) . .
Eu1 O2 H2 113.1 . .
Eu2 O2 Eu4 106.9(2) . .
Eu2 O2 H2 113.1 . .
Eu4 O2 H2 113.1 . .
Eu1 O3 H3 111.8 . .
Eu3 O3 Eu1 108.7(2) . .
Eu3 O3 Eu4 104.2(2) . .
Eu3 O3 H3 111.8 . .
Eu4 O3 Eu1 108.3(2) . .
Eu4 O3 H3 111.8 . .
Eu2 O4 Eu3 106.8(2) . .
Eu2 O4 H4 111.2 . .
Eu3 O4 H4 111.2 . .
Eu4 O4 Eu2 111.3(2) . .
Eu4 O4 Eu3 104.7(2) . .
Eu4 O4 H4 111.2 . .
Eu1 O1A Eu2 87.3(3) 2_556 2_556
C1A O1A Eu1 146.2(8) . 2_556
C1A O1A Eu2 85.1(9) . 2_556
C1A O2A Eu2 96.9(9) . 2_556
O1A C1A Eu2 71.1(8) . 2_556
O1A C1A O2A 127.9(14) . .
O1A C1A C2A 114.2(13) . .
O2A C1A Eu2 58.6(8) . 2_556
O2A C1A C2A 117.9(13) . .
C2A C1A Eu2 162.5(8) . 2_556
C3A C2A C1A 120.7(12) . .
C5A C2A C1A 120.8(13) . .
C5A C2A C3A 118.5(12) . .
C2A C3A H3A 120.0 . .
C2A C3A C4A 120.1(12) . .
C4A C3A H3A 120.0 . .
C3A C4A H4A 118.3 . .
N1A C4A C3A 123.3(12) . .
N1A C4A H4A 118.3 . .
C2A C5A H5A 120.9 . .
C2A C5A C6A 118.1(13) . .
C6A C5A H5A 120.9 . .
C5A C6A H6A 118.3 . .
N1A C6A C5A 123.5(12) . .
N1A C6A H6A 118.3 . .
C4A N1A Eu1 117.8(8) . .
C4A N1A C6A 116.2(10) . .
C6A N1A Eu1 125.8(7) . .
C1B O1B Eu1 134.7(7) . .
C1B O2B Eu4 138.2(7) . .
O1B C1B C2B 117.0(9) . .
O2B C1B O1B 126.6(9) . .
O2B C1B C2B 116.3(9) . .
C3B C2B C1B 121.0(9) . .
C5B C2B C1B 120.2(10) . .
C5B C2B C3B 118.8(10) . .
C2B C3B H3B 120.9 . .
C2B C3B C4B 118.2(10) . .
C4B C3B H3B 120.9 . .
C3B C4B H4B 118.4 . .
N1B C4B C3B 123.3(11) . .
N1B C4B H4B 118.4 . .
C2B C5B H5B 120.2 . .
C6B C5B C2B 119.7(12) . .
C6B C5B H5B 120.2 . .
C5B C6B H6B 118.6 . .
N1B C6B C5B 122.8(12) . .
N1B C6B H6B 118.6 . .
C4B N1B C6B 117.2(10) . .
C1C O1C Eu2 127.6(8) . .
C1C O2C Eu3 139.7(7) . .
O1C C1C Eu2 34.7(5) . .
O1C C1C O2C 128.2(11) . .
O1C C1C C2C 114.8(11) . .
O1C C1C C2C' 113.2(16) . .
O2C C1C Eu2 94.1(7) . .
O2C C1C C2C 115.9(11) . .
O2C C1C C2C' 117.9(15) . .
C2C C1C Eu2 149.6(8) . .
C2C' C1C Eu2 143.7(15) . .
C3C C2C C1C 118.1(12) . .
C5C C2C C1C 121.9(12) . .
C5C C2C C3C 120.0(15) . .
C2C C3C H3C 121.3 . .
C4C C3C C2C 117.3(15) . .
C4C C3C H3C 121.3 . .
C3C C4C H4C 118.1 . .
N1C C4C C3C 123.9(16) . .
N1C C4C H4C 118.1 . .
C2C C5C H5C 121.0 . .
C6C C5C C2C 118.0(16) . .
C6C C5C H5C 121.0 . .
C5C C6C H6C 118.4 . .
N1C C6C C5C 123.2(16) . .
N1C C6C H6C 118.4 . .
C6C N1C C4C 117.5(16) . .
C3C' C2C' C1C 126(3) . .
C3C' C2C' C5C' 119(3) . .
C5C' C2C' C1C 115(2) . .
C2C' C3C' H3C' 118.3 . .
C4C' C3C' C2C' 123(3) . .
C4C' C3C' H3C' 118.3 . .
C3C' C4C' H4C' 120.8 . .
N1C' C4C' C3C' 118(4) . .
N1C' C4C' H4C' 120.8 . .
C2C' C5C' H5C' 123.2 . .
C6C' C5C' C2C' 114(3) . .
C6C' C5C' H5C' 123.2 . .
C5C' C6C' H6C' 115.7 . .
N1C' C6C' C5C' 129(4) . .
N1C' C6C' H6C' 115.7 . .
C4C' N1C' C6C' 117(4) . .
C1D O1D Eu3 133.7(6) . .
C1D O2D Eu4 119.1(8) . .
C1D O2D' Eu4 116.6(12) . .
O1D C1D Eu4 87.1(6) . .
O1D C1D O2D' 119.2(15) . .
O1D C1D C2D 116.0(7) . .
O2D C1D Eu4 41.1(6) . .
O2D C1D O1D 127.1(10) . .
O2D C1D C2D 116.7(8) . .
O2D' C1D Eu4 43.0(9) . .
O2D' C1D C2D 122.6(12) . .
C2D C1D Eu4 153.3(5) . .
C3D C2D C1D 120.0(8) . .
C5D C2D C1D 121.0(8) . .
C5D C2D C3D 118.9(9) . .
C2D C3D H3D 120.3 . .
C4D C3D C2D 119.5(9) . .
C4D C3D H3D 120.3 . .
C3D C4D H4D 118.8 . .
N1D C4D C3D 122.5(10) . .
N1D C4D H4D 118.8 . .
C2D C5D H5D 120.7 . .
C2D C5D C6D 118.6(10) . .
C6D C5D H5D 120.7 . .
C5D C6D H6D 118.2 . .
N1D C6D C5D 123.7(11) . .
N1D C6D H6D 118.2 . .
C6D N1D C4D 116.8(10) . .
O14W O13W O15W 97(4) 1_565 1_565

loop_
_geom_bond_atom_site_label_1
_geom_bond_atom_site_label_2
_geom_bond_distance
_geom_bond_site_symmetry_2
Re1 Re2 2.5892(5) .
Re1 Re4 2.5955(4) .
Re1 Re5 2.6117(4) .
Re1 Re6 2.6044(5) .
Re1 S1 2.404(2) .
Re1 S4 2.4097(19) .
Re1 S5 2.403(2) .
Re1 S8 2.410(2) .
Re1 C1 2.114(9) .
Re2 Re3 2.5986(4) .
Re2 Re5 2.5914(4) .
Re2 Re6 2.5964(5) .
Re2 S1 2.406(2) .
Re2 S2 2.401(2) .
Re2 S5 2.395(2) .
Re2 S6 2.400(2) .
Re2 C2 2.084(9) .
Re3 Re4 2.6020(5) .
Re3 Re5 2.6079(5) .
Re3 Re6 2.6019(4) .
Re3 S2 2.403(2) .
Re3 S3 2.411(2) .
Re3 S6 2.410(2) .
Re3 S7 2.401(2) .
Re3 C3 2.128(9) .
Re4 Re5 2.6037(5) .
Re4 Re6 2.5993(4) .
Re4 S3 2.404(2) .
Re4 S4 2.409(2) .
Re4 S7 2.402(2) .
Re4 S8 2.4051(19) .
Re4 C4 2.114(8) .
Re5 S1 2.4026(19) .
Re5 S2 2.403(2) .
Re5 S3 2.403(2) .
Re5 S4 2.408(2) .
Re5 C5 2.141(9) .
Re6 S5 2.405(2) .
Re6 S6 2.403(2) .
Re6 S7 2.4002(19) .
Re6 S8 2.403(2) .
Re6 C6 2.124(9) .
C1 N1 1.158(11) .
N1 Eu1 2.521(7) .
C2 N2 1.159(12) .
N2 Eu2 2.493(7) 1_565
C3 N3 1.143(12) .
N3 Eu4 2.650(7) 4_585
C4 N4 1.144(11) .
N4 Eu2 2.504(7) 4_575
C5 N5 1.135(12) .
N5 Eu3 2.599(8) 3_676
C6 N6 1.162(12) .
N6 Eu1 2.560(8) 2_556
Eu1 Eu2 3.6850(6) .
Eu1 Eu3 3.9243(6) .
Eu1 Eu4 3.9622(6) .
Eu1 O1 2.380(6) .
Eu1 O2 2.406(6) .
Eu1 O3 2.460(6) .
Eu1 O1M 2.583(11) .
Eu1 O1A 2.560(10) 2_546
Eu1 N1A 2.692(8) .
Eu1 O1B 2.377(7) .
Eu2 O1 2.414(6) .
Eu2 O2 2.409(6) .
Eu2 O4 2.370(6) .
Eu2 O2M 2.525(10) .
Eu2 O1A 2.775(11) 2_546
Eu2 O2A 2.513(10) 2_546
Eu2 C1A 2.923(14) 2_546
Eu2 O1C 2.350(7) .
Eu2 C1C 3.265(12) .
Eu3 Eu4 3.7883(6) .
Eu3 O1 2.351(6) .
Eu3 O3 2.369(6) .
Eu3 O4 2.433(6) .
Eu3 O3M 2.433(8) .
Eu3 O4M 2.467(8) .
Eu3 O2C 2.392(7) .
Eu3 O1D 2.336(6) .
Eu4 O2 2.441(6) .
Eu4 O3 2.430(6) .
Eu4 O4 2.350(6) .
Eu4 O5M 2.474(10) .
Eu4 O5M' 2.436(16) .
Eu4 O6M 2.413(8) .
Eu4 O2B 2.348(7) .
Eu4 O2D 2.430(10) .
Eu4 O2D' 2.464(17) .
Eu4 C1D 3.232(9) .
O1 H1 1.0000 .
O2 H2 1.0000 .
O3 H3 1.0000 .
O4 H4 1.0000 .
O1A C1A 1.184(17) .
O2A C1A 1.222(18) .
C1A C2A 1.565(18) .
C2A C3A 1.368(19) .
C2A C5A 1.359(19) .
C3A H3A 0.9500 .
C3A C4A 1.402(15) .
C4A H4A 0.9500 .
C4A N1A 1.317(15) .
C5A H5A 0.9500 .
C5A C6A 1.426(17) .
C6A H6A 0.9500 .
C6A N1A 1.351(17) .
O1B C1B 1.246(12) .
O2B C1B 1.242(12) .
C1B C2B 1.497(13) .
C2B C3B 1.385(15) .
C2B C5B 1.372(16) .
C3B H3B 0.9500 .
C3B C4B 1.388(15) .
C4B H4B 0.9500 .
C4B N1B 1.337(15) .
C5B H5B 0.9500 .
C5B C6B 1.367(17) .
C6B H6B 0.9500 .
C6B N1B 1.350(17) .
O1C C1C 1.247(14) .
O2C C1C 1.260(15) .
C1C C2C 1.522(18) .
C1C C2C' 1.523(19) .
C2C C3C 1.405(14) .
C2C C5C 1.403(14) .
C3C H3C 0.9500 .
C3C C4C 1.376(17) .
C4C H4C 0.9500 .
C4C N1C 1.357(15) .
C5C H5C 0.9500 .
C5C C6C 1.378(17) .
C6C H6C 0.9500 .
C6C N1C 1.356(15) .
C2C' C3C' 1.403(16) .
C2C' C5C' 1.403(16) .
C3C' H3C' 0.9500 .
C3C' C4C' 1.376(18) .
C4C' H4C' 0.9500 .
C4C' N1C' 1.357(17) .
C5C' H5C' 0.9500 .
C5C' C6C' 1.377(18) .
C6C' H6C' 0.9500 .
C6C' N1C' 1.357(17) .
O1D C1D 1.257(8) .
O2D C1D 1.254(9) .
O2D' C1D 1.261(10) .
C1D C2D 1.503(12) .
C2D C3D 1.387(12) .
C2D C5D 1.361(14) .
C3D H3D 0.9500 .
C3D C4D 1.365(14) .
C4D H4D 0.9500 .
C4D N1D 1.350(14) .
C5D H5D 0.9500 .
C5D C6D 1.374(17) .
C6D H6D 0.9500 .
C6D N1D 1.347(15) .
O13W O14W 1.06(5) 1_565
O13W O15W 1.36(5) 1_565
